data_1100483
loop_
_publ_author_name
'Ghassemzadeh, Mitra'
'Harms, Klaus'
'Dehnicke, Kurt'

_publ_section_title
;
 N,N'-Dim ethylharnstoff als chelatisierende Lewis-S\"aure: Synthese
 und Kristallstrukturen von PPh~4~[Cl(H~2~Me~2~N~2~CO)] und
 (PPh~4~)~2~[Cl(H~2~Me~2~N~2~CO)]Cl /
 N.N'-Dimethylurea as a Chelating Lewis Acid: Synthesis and Crystal
 Structures of PPh~4~[Cl(H~2~Me~2~N~2~CO)] and
 (PPh~4~)~2~[Cl(H~2~Me~2~N2~C~O)]Cl
;
_journal_coden_ASTM ZNBSEN
_journal_issue 10
_journal_name_full
;
 Zeitschrift f\"ur Naturforschung, B: A Journal of Chemical Sciences
;
_journal_page_first 1423
_journal_page_last 1427
_journal_paper_doi 10.1515/znb-1996-1010
_journal_volume 51
_journal_year 1996
_chemical_formula_sum 'C51 H48 Cl2 N2 O P2'
_space_group_IT_number 14
_symmetry_cell_setting monoclinic
_symmetry_space_group_name_Hall '-P 2yn'
_symmetry_space_group_name_H-M 'P 1 21/n 1'
_cell_angle_alpha 90
_cell_angle_beta 91.19(10)
_cell_angle_gamma 90
_cell_formula_units_Z 4
_cell_length_a 11.384(2)
_cell_length_b 28.554(3)
_cell_length_c 13.940(1)
_cod_original_sg_symbol_H-M 'P 21/n'
_cod_original_formula_sum 'C51 H48 Cl2 N2 O1 P2'
_cod_database_code 1100483

loop_
_symmetry_equiv_pos_site_id
_symmetry_equiv_pos_as_xyz
1 x,y,z
2 1/2-x,1/2+y,1/2-z
3 -x,-y,-z
4 -1/2+x,-1/2-y,-1/2+z

loop_
_atom_site_label
_atom_site_type_symbol
_atom_site_fract_x
_atom_site_fract_y
_atom_site_fract_z
Cl1 Cl 0.33554(10) -0.13045(5) -0.72781(9)
Cl2 Cl -0.16237(11) -0.07450(4) -0.74178(9)
O1 O -0.1556(3) -0.24153(14) -0.6102(3)
N1 N -0.0608(4) -0.1770(2) -0.6621(4)
N2 N -0.2611(4) -0.1788(2) -0.6626(4)
H1 H -0.2627(50) -0.1466(22) -0.6948(42)
H2 H -0.0740(46) -0.1429(21) -0.6771(38)
C1 C -0.1585(5) -0.2009(2) -0.6432(4)
C2 C -0.3728(4) -0.2005(2) -0.6465(4)
H3 H -0.4351(4) -0.1807(3) -0.6721(9)
H4 H -0.3831(5) -0.2048(3) -0.5781(4)
H5 H -0.3756(5) -0.2307(2) -0.6782(4)
C3 C 0.0544(4) -0.1960(2) -0.6427(4)
H6 H 0.0657(4) -0.2002(2) -0.5741(4)
H7 H 0.1134(4) -0.1745(2) -0.6662(5)
H8 H 0.0619(4) -0.22592(15) -0.6748(5)
P1 P 0.34672(13) -0.09851(5) -0.36671(10)
C4 C 0.3519(5) -0.1610(2) -0.3680(4)
C5 C 0.4560(6) -0.1852(2) -0.3698(5)
H9 H 0.5271(6) -0.1685(2) -0.3721(5)
C6 C 0.4583(8) -0.2329(3) -0.3683(6)
H10 H 0.5305(8) -0.2489(3) -0.3692(6)
C7 C 0.3574(10) -0.2570(3) -0.3656(5)
H11 H 0.3599(10) -0.2899(3) -0.3654(5)
C8 C 0.2516(8) -0.2351(2) -0.3632(5)
H12 H 0.1819(8) -0.2527(2) -0.3610(5)
C9 C 0.2474(6) -0.1859(2) -0.3641(4)
H13 H 0.1750(6) -0.1702(2) -0.3621(4)
C10 C 0.2113(5) -0.0807(2) -0.4212(4)
C11 C 0.1159(5) -0.0657(2) -0.3664(4)
H14 H 0.1257(5) -0.0623(2) -0.2997(4)
C12 C 0.0098(6) -0.0561(2) -0.4085(5)
H15 H -0.0532(6) -0.0464(2) -0.3708(5)
C13 C -0.0056(5) -0.0607(2) -0.5079(5)
H16 H -0.0790(5) -0.0545(2) -0.5372(5)
C14 C 0.0887(5) -0.0746(2) -0.5629(4)
H17 H 0.0791(5) -0.0769(2) -0.6298(4)
C15 C 0.1949(5) -0.0850(2) -0.5211(4)
H18 H 0.2573(5) -0.0951(2) -0.5592(4)
C16 C 0.4724(4) -0.0769(2) -0.4283(4)
C17 C 0.5465(5) -0.0443(2) -0.3864(4)
H19 H 0.5324(5) -0.0335(2) -0.3240(4)
C18 C 0.6424(5) -0.0273(2) -0.4366(5)
H20 H 0.6930(5) -0.0051(2) -0.4080(5)
C19 C 0.6632(5) -0.0432(2) -0.5290(5)
H21 H 0.7278(5) -0.0317(2) -0.5627(5)
C20 C 0.5912(5) -0.0751(2) -0.5705(4)
H22 H 0.6062(5) -0.0857(2) -0.6329(4)
C21 C 0.4949(5) -0.0927(2) -0.5220(4)
H23 H 0.4451(5) -0.1149(2) -0.5515(4)
C22 C 0.3529(5) -0.0769(2) -0.2459(4)
C23 C 0.3328(6) -0.0303(2) -0.2276(4)
H24 H 0.3143(6) -0.0100(2) -0.2788(4)
C24 C 0.3393(7) -0.0129(2) -0.1366(5)
H25 H 0.3241(7) 0.0189(2) -0.1251(5)
C25 C 0.3682(6) -0.0424(3) -0.0615(5)
H26 H 0.3728(6) -0.0308(3) 0.0015(5)
C26 C 0.3908(6) -0.0896(2) -0.0793(5)
H27 H 0.4116(6) -0.1097(2) -0.0284(5)
C27 C 0.3825(5) -0.1065(2) -0.1708(4)
H28 H 0.3969(5) -0.1384(2) -0.1828(4)
P2 P 0.82598(12) -0.13081(5) -0.10367(10)
C28 C 0.8175(5) -0.1641(2) -0.2129(4)
C29 C 0.8020(5) -0.1421(2) -0.3010(4)
H29 H 0.7949(5) -0.1093(2) -0.3049(4)
C30 C 0.7971(6) -0.1695(2) -0.3834(4)
H30 H 0.7890(6) -0.1549(2) -0.4436(4)
C31 C 0.8040(5) -0.2172(2) -0.3787(4)
H31 H 0.7987(5) -0.2350(2) -0.4353(4)
C32 C 0.8188(5) -0.2397(2) -0.2897(5)
H32 H 0.8245(5) -0.2725(2) -0.2863(5)
C33 C 0.8250(5) -0.2131(2) -0.2081(4)
H33 H 0.8344(5) -0.2278(2) -0.1482(4)
C34 C 0.8212(5) -0.0696(2) -0.1312(4)
C35 C 0.9246(5) -0.0444(2) -0.1409(4)
H34 H 0.9978(5) -0.0588(2) -0.1288(4)
C36 C 0.9185(7) 0.0024(2) -0.1688(5)
H35 H 0.9880(7) 0.0198(2) -0.1749(5)
C37 C 0.8131(7) 0.0232(2) -0.1874(4)
H36 H 0.8103(7) 0.0548(2) -0.2064(4)
C38 C 0.7116(6) -0.0015(2) -0.1785(4)
H37 H 0.6390(6) 0.0131(2) -0.1920(4)
C39 C 0.7146(5) -0.0481(2) -0.1498(4)
H38 H 0.6443(5) -0.0649(2) -0.1430(4)
C40 C 0.9617(4) -0.1442(2) -0.0455(4)
C41 C 1.0525(5) -0.1669(2) -0.0929(4)
H39 H 1.0411(5) -0.1761(2) -0.1572(4)
C42 C 1.1590(5) -0.1760(2) -0.0465(5)
H40 H 1.2185(5) -0.1918(2) -0.0793(5)
C43 C 1.1781(5) -0.1622(2) 0.0464(5)
H41 H 1.2509(5) -0.1681(2) 0.0771(5)
C44 C 1.0916(5) -0.1398(2) 0.0945(4)
H42 H 1.1052(5) -0.1303(2) 0.1584(4)
C45 C 0.9831(5) -0.1309(2) 0.0502(4)
H43 H 0.9238(5) -0.1160(2) 0.0847(4)
C46 C 0.7029(4) -0.1445(2) -0.0302(4)
C47 C 0.6889(4) -0.1205(2) 0.0562(3)
H44 H 0.7405(4) -0.0962(2) 0.0738(3)
C48 C 0.5982(4) -0.1331(2) 0.1155(4)
H45 H 0.5884(4) -0.1171(2) 0.1736(4)
C49 C 0.5227(5) -0.1687(2) 0.0907(4)
H46 H 0.4628(5) -0.1773(2) 0.1327(4)
C50 C 0.5336(5) -0.1917(2) 0.0054(4)
H47 H 0.4801(5) -0.2155(2) -0.0118(4)
C51 C 0.6235(5) -0.1802(2) -0.0558(4)
H48 H 0.6313(5) -0.1962(2) -0.1142(4)

loop_
_atom_type_symbol
_atom_type_radius_bond
C 0.68
H 0.23
Cl 0.99
N 0.68
O 0.68
P 1.05
